data_9011248
loop_
_publ_author_name
'Marsh, R. E.'
'Herbstein, F. H.'

_publ_section_title
;
 More space group changes
;
_journal_coden_ASTM ASBSDK
_journal_issue 1
_journal_name_full
;
 Acta Crystallographica, Section B: Structural Science
;
_journal_page_first 77
_journal_page_last 88
_journal_paper_doi 10.1107/s0108768187009492
_journal_volume 44
_journal_year 1988
_chemical_formula_structural C38H18
_chemical_formula_sum 'C19 H9'
_space_group_IT_number 14
_symmetry_space_group_name_Hall '-P 2yab'
_symmetry_space_group_name_H-M 'P 1 21/a 1'
_cell_angle_alpha 90
_cell_angle_beta 124.22
_cell_angle_gamma 90
_cell_length_a 31.276
_cell_length_b 3.7818
_cell_length_c 21.663
_cell_formula_units_Z 8
_cell_volume 2118.718
_exptl_crystal_density_diffrn 1.488
_cod_depositor_comments
;
 Fixing a typo in _atom_site_type_symbol label value -- changing "CI1" to "C11".

 Antanas Vaitkus
 2013-03-29
;
_cod_database_code 9011248

loop_
_symmetry_equiv_pos_as_xyz
x,y,z
1/2+x,1/2-y,z
1/2-x,1/2+y,-z
-x,-y,-z

loop_
_atom_site_label
_atom_site_fract_x
_atom_site_fract_y
_atom_site_fract_z
_atom_site_U_iso_or_equiv
C1 -0.01700 0.14490 -0.20410 0.04200
C2 -0.03550 0.13670 -0.15880 0.04770
C3 -0.00600 0.25830 -0.08580 0.04930
C4 0.04270 0.39300 -0.05610 0.04540
C5 0.06410 0.40730 -0.09850 0.03840
C6 0.11400 0.53920 -0.07050 0.03910
C7 0.13400 0.55500 -0.11280 0.03640
C8 0.18360 0.70580 -0.08590 0.04030
C9 0.20280 0.71500 -0.12800 0.03790
C10 0.17490 0.57400 -0.20310 0.03270
C11 0.19530 0.57360 -0.24700 0.03380
C12 0.25030 0.62200 -0.21620 0.03700
C13 0.28960 0.54040 -0.14240 0.03950
C14 0.34110 0.61510 -0.11390 0.04330
C15 0.35480 0.76620 -0.15840 0.04490
C16 0.31740 0.82040 -0.23480 0.04140
C17 0.33100 0.94470 -0.28370 0.05140
C18 0.29540 0.96080 -0.35820 0.05000
C19 0.24320 0.85580 -0.39030 0.04350
C20 0.20670 0.84560 -0.46830 0.04950
C21 0.15790 0.72230 -0.49870 0.05030
C22 0.14170 0.60950 -0.45190 0.04200
C23 0.09080 0.48530 -0.48210 0.04630
C24 0.07510 0.39200 -0.43750 0.04300
C25 0.10870 0.42140 -0.35850 0.03750
C26 0.09120 0.35150 -0.31030 0.03520
C27 0.04200 0.20700 -0.33800 0.03880
C28 0.02320 0.17840 -0.29370 0.03730
C29 -0.02740 0.03500 -0.32220 0.04350
C30 -0.04630 0.02220 -0.27970 0.04680
C31 0.03360 0.28270 -0.17390 0.03640
C32 0.05370 0.29830 -0.21850 0.03420
C33 0.10350 0.43450 -0.18920 0.03410
C34 0.12310 0.45500 -0.23470 0.03320
C35 0.16020 0.53250 -0.32600 0.03410
C36 0.17670 0.62710 -0.37410 0.03730
C37 0.22810 0.74820 -0.34310 0.04010
C38 0.26520 0.73420 -0.26400 0.03670
H2 -0.07300 0.04000 -0.18400 0.05300
H3 -0.02200 0.25600 -0.05800 0.05200
H4 0.06400 0.48800 -0.00100 0.05600
H6 0.13600 0.62900 -0.01700 0.02800
H8 0.20300 0.80500 -0.03800 0.03800
H9 0.23700 0.83200 -0.10600 0.03000
H13 0.28100 0.42500 -0.10700 0.05100
H14 0.36900 0.54800 -0.06100 0.03200
H15 0.39400 0.84200 -0.13300 0.04800
H17 0.36700 0.00700 -0.26300 0.04600
H18 0.30600 0.03000 -0.39500 0.05200
H20 0.21800 0.93000 -0.50300 0.06100
H21 0.13000 0.70600 -0.56000 0.07600
H23 0.06500 0.47100 -0.54100 0.06000
H24 0.04000 0.31400 -0.45600 0.05400
H27 0.01800 0.11600 -0.39700 0.02800
H29 -0.04900 -0.04800 -0.38000 0.05400
H30 -0.08000 -0.06100 -0.29700 0.05100

loop_
_cod_related_entry_id
_cod_related_entry_database
_cod_related_entry_code
1 AMCSD 0009815
